data_2019405
loop_
_publ_author_name
'Garay, Alexander'
'Abon\'ia, Rodrigo'
'Cobo, Justo'
'Glidewell, Christopher'

_publ_section_title
;
 Comparison of <i>N</i>-(3,4,5-trimethoxybenzylidene)naphthalen-1-amine
 and its reduction product
 <i>N</i>-(3,4,5-trimethoxybenzyl)naphthalen-1-amine
;
_journal_coeditor_code SF3215
_journal_issue 2
_journal_name_full 'Acta Crystallographica Section C'
_journal_page_first 210
_journal_page_last 215
_journal_paper_doi 10.1107/S2053229613034839
_journal_volume 70
_journal_year 2014
_chemical_formula_iupac 'C20 H21 N O3'
_chemical_formula_moiety 'C20 H21 N O3'
_chemical_formula_sum 'C20 H21 N O3'
_chemical_formula_weight 323.38
_chemical_name_systematic
;
<i>N</i>-(3,4,5-trimethoxybenzyl)naphthalen-1-amine
;
_space_group_IT_number 19
_symmetry_cell_setting orthorhombic
_symmetry_space_group_name_Hall 'P 2ac 2ab'
_symmetry_space_group_name_H-M 'P 21 21 21'
_atom_sites_solution_hydrogens geom
_atom_sites_solution_primary direct
_atom_sites_solution_secondary difmap
_cell_angle_alpha 90.00
_cell_angle_beta 90.00
_cell_angle_gamma 90.00
_cell_formula_units_Z 4
_cell_length_a 9.4460(17)
_cell_length_b 11.0868(18)
_cell_length_c 15.8195(16)
_cell_measurement_reflns_used 2170
_cell_measurement_temperature 120(2)
_cell_measurement_theta_max 27.50
_cell_measurement_theta_min 2.65
_cell_volume 1656.7(4)
_computing_cell_refinement 'DIRAX/LSQ (Duisenberg <i>et al.</i>, 2000)'
_computing_data_collection 'COLLECT (Nonius, 1999)'
_computing_data_reduction 'EVALCCD (Duisenberg <i>et al.</i>, 2003)'
_computing_molecular_graphics 'PLATON (Spek, 2009)'
_computing_publication_material
;
SHELXL97 (Sheldrick, 2008) and PLATON (Spek, 2009)
;
_computing_structure_refinement 'SHELXL97 (Sheldrick, 2008)'
_computing_structure_solution 'SIR2004 (Burla <i>et al.</i>, 2005)'
_diffrn_ambient_temperature 120(2)
_diffrn_detector_area_resol_mean 9.091
_diffrn_measured_fraction_theta_full 0.998
_diffrn_measured_fraction_theta_max 0.998
_diffrn_measurement_device_type 'Bruker Nonius KappaCCD area-detector'
_diffrn_measurement_method '\f and \w'
_diffrn_radiation_monochromator graphite
_diffrn_radiation_source 'Bruker Nonius FR591 rotating anode'
_diffrn_radiation_type 'Mo K\a'
_diffrn_radiation_wavelength 0.71073
_diffrn_reflns_av_R_equivalents 0.0780
_diffrn_reflns_av_sigmaI/netI 0.0430
_diffrn_reflns_limit_h_max 12
_diffrn_reflns_limit_h_min -12
_diffrn_reflns_limit_k_max 14
_diffrn_reflns_limit_k_min -12
_diffrn_reflns_limit_l_max 16
_diffrn_reflns_limit_l_min -20
_diffrn_reflns_number 16040
_diffrn_reflns_theta_full 27.50
_diffrn_reflns_theta_max 27.50
_diffrn_reflns_theta_min 2.83
_diffrn_standards_decay_% 0
_diffrn_standards_interval_count 0
_diffrn_standards_interval_time 0
_diffrn_standards_number 0
_exptl_absorpt_coefficient_mu 0.087
_exptl_absorpt_correction_T_max 0.973
_exptl_absorpt_correction_T_min 0.955
_exptl_absorpt_correction_type multi-scan
_exptl_absorpt_process_details '(SADABS; Sheldrick, 2003)'
_exptl_crystal_colour 'pale yellow'
_exptl_crystal_density_diffrn 1.296
_exptl_crystal_density_method 'not measured'
_exptl_crystal_description block
_exptl_crystal_F_000 688
_exptl_crystal_size_max 0.41
_exptl_crystal_size_mid 0.39
_exptl_crystal_size_min 0.32
_refine_diff_density_max 0.212
_refine_diff_density_min -0.181
_refine_ls_extinction_method none
_refine_ls_goodness_of_fit_ref 1.086
_refine_ls_hydrogen_treatment constr
_refine_ls_matrix_type full
_refine_ls_number_parameters 220
_refine_ls_number_reflns 2168
_refine_ls_number_restraints 0
_refine_ls_restrained_S_all 1.086
_refine_ls_R_factor_all 0.0592
_refine_ls_R_factor_gt 0.0416
_refine_ls_shift/su_max 0.001
_refine_ls_shift/su_mean 0.000
_refine_ls_structure_factor_coef Fsqd
_refine_ls_weighting_details 'w = 1/[\s^2^(Fo^2^)+(0.0460P)^2^+0.4465P] where P=(Fo^2^+2Fc^2^)/3'
_refine_ls_weighting_scheme calc
_refine_ls_wR_factor_gt 0.0935
_refine_ls_wR_factor_ref 0.1047
_reflns_number_gt 1799
_reflns_number_total 2168
_reflns_threshold_expression I>2\s(I)
_cod_data_source_file sf3215sup1.cif
_cod_data_source_block II
_cod_database_code 2019405
_cod_database_fobs_code 2019405

loop_
_symmetry_equiv_pos_as_xyz
'x, y, z'
'-x+1/2, -y, z+1/2'
'x+1/2, -y+1/2, -z'
'-x, y+1/2, -z+1/2'

loop_
_atom_site_type_symbol
_atom_site_label
_atom_site_fract_x
_atom_site_fract_y
_atom_site_fract_z
_atom_site_U_iso_or_equiv
_atom_site_adp_type
_atom_site_calc_flag
_atom_site_refinement_flags
_atom_site_occupancy
_atom_site_symmetry_multiplicity
C C1 0.1583(2) 0.6593(2) 0.39872(15) 0.0225(5) Uani d . 1 1
C C2 0.1231(3) 0.5526(2) 0.43806(15) 0.0253(5) Uani d . 1 1
H H2 0.1945 0.5075 0.4662 0.030 Uiso calc R 1 1
C C3 -0.0173(3) 0.5090(2) 0.43722(16) 0.0279(6) Uani d . 1 1
H H3 -0.0385 0.4349 0.4646 0.033 Uiso calc R 1 1
C C4 -0.1232(3) 0.5712(2) 0.39793(16) 0.0280(5) Uani d . 1 1
H H4 -0.2171 0.5405 0.3981 0.034 Uiso calc R 1 1
C C5 -0.1997(3) 0.7497(2) 0.31591(17) 0.0316(6) Uani d . 1 1
H H5 -0.2938 0.7195 0.3145 0.038 Uiso calc R 1 1
C C6 -0.1700(3) 0.8580(2) 0.27839(17) 0.0317(6) Uani d . 1 1
H H6 -0.2430 0.9017 0.2507 0.038 Uiso calc R 1 1
C C7 -0.0316(3) 0.9049(2) 0.28072(17) 0.0311(6) Uani d . 1 1
H H7 -0.0116 0.9808 0.2555 0.037 Uiso calc R 1 1
C C8 0.0740(3) 0.8412(2) 0.31924(16) 0.0282(6) Uani d . 1 1
H H8 0.1670 0.8737 0.3202 0.034 Uiso calc R 1 1
C C9 0.0484(3) 0.7277(2) 0.35786(15) 0.0238(5) Uani d . 1 1
C C10 -0.0924(3) 0.6816(2) 0.35684(16) 0.0252(5) Uani d . 1 1
N N1 0.2942(2) 0.70652(18) 0.40028(13) 0.0251(4) Uani d . 1 1
H H1 0.3276 0.7576 0.3547 0.030 Uiso d R 1 1
C C17 0.4065(3) 0.6527(2) 0.44923(16) 0.0256(5) Uani d . 1 1
H H17A 0.3703 0.6377 0.5070 0.031 Uiso calc R 1 1
H H17B 0.4843 0.7122 0.4540 0.031 Uiso calc R 1 1
C C11 0.4685(2) 0.5354(2) 0.41586(15) 0.0239(5) Uani d . 1 1
C C12 0.4780(3) 0.5146(2) 0.32929(15) 0.0245(5) Uani d . 1 1
H H12 0.4419 0.5721 0.2903 0.029 Uiso calc R 1 1
C C13 0.5407(3) 0.4088(2) 0.30039(14) 0.0222(5) Uani d . 1 1
C C14 0.5933(3) 0.3236(2) 0.35702(16) 0.0240(5) Uani d . 1 1
C C15 0.5822(3) 0.3443(2) 0.44355(16) 0.0258(5) Uani d . 1 1
C C16 0.5209(3) 0.4509(2) 0.47294(16) 0.0259(5) Uani d . 1 1
H H16 0.5150 0.4659 0.5320 0.031 Uiso calc R 1 1
O O13 0.55711(19) 0.37999(15) 0.21667(11) 0.0282(4) Uani d . 1 1
C C23 0.5280(3) 0.4733(2) 0.15638(16) 0.0334(6) Uani d . 1 1
H H23A 0.4263 0.4908 0.1562 0.050 Uiso calc R 1 1
H H23B 0.5573 0.4465 0.1000 0.050 Uiso calc R 1 1
H H23C 0.5805 0.5463 0.1718 0.050 Uiso calc R 1 1
O O14 0.65142(19) 0.21920(15) 0.32366(11) 0.0299(4) Uani d . 1 1
C C24 0.7927(3) 0.1905(3) 0.35080(17) 0.0333(6) Uani d . 1 1
H H24A 0.8464 0.2652 0.3591 0.050 Uiso calc R 1 1
H H24B 0.8393 0.1410 0.3077 0.050 Uiso calc R 1 1
H H24C 0.7886 0.1456 0.4041 0.050 Uiso calc R 1 1
O O15 0.6316(2) 0.25456(17) 0.49517(12) 0.0350(5) Uani d . 1 1
C C25 0.6763(3) 0.2872(3) 0.57782(16) 0.0371(7) Uani d . 1 1
H H25A 0.7381 0.3580 0.5746 0.056 Uiso calc R 1 1
H H25B 0.7283 0.2199 0.6033 0.056 Uiso calc R 1 1
H H25C 0.5934 0.3062 0.6126 0.056 Uiso calc R 1 1

loop_
_atom_site_aniso_label
_atom_site_aniso_U_11
_atom_site_aniso_U_22
_atom_site_aniso_U_33
_atom_site_aniso_U_12
_atom_site_aniso_U_13
_atom_site_aniso_U_23
C1 0.0230(11) 0.0241(11) 0.0205(11) -0.0009(10) 0.0042(10) -0.0034(10)
C2 0.0277(12) 0.0264(12) 0.0219(12) 0.0015(10) 0.0010(10) -0.0001(10)
C3 0.0328(13) 0.0270(12) 0.0239(12) -0.0045(11) 0.0065(11) -0.0023(11)
C4 0.0235(12) 0.0310(13) 0.0294(13) -0.0044(11) 0.0035(11) -0.0063(11)
C5 0.0258(12) 0.0383(14) 0.0307(13) 0.0022(12) -0.0006(11) -0.0070(12)
C6 0.0305(14) 0.0364(14) 0.0283(13) 0.0104(12) -0.0020(11) -0.0035(12)
C7 0.0381(15) 0.0269(13) 0.0282(13) 0.0065(12) 0.0060(12) 0.0018(11)
C8 0.0285(13) 0.0276(12) 0.0286(13) 0.0028(11) 0.0048(11) -0.0013(11)
C9 0.0242(12) 0.0254(12) 0.0217(11) 0.0031(10) 0.0031(10) -0.0030(10)
C10 0.0240(12) 0.0289(12) 0.0228(12) 0.0013(10) 0.0024(10) -0.0069(11)
N1 0.0225(9) 0.0227(10) 0.0301(11) -0.0014(9) 0.0011(9) 0.0022(9)
C17 0.0242(12) 0.0264(12) 0.0263(12) -0.0002(10) -0.0010(10) -0.0045(10)
C11 0.0188(11) 0.0244(12) 0.0286(13) -0.0032(10) -0.0004(10) -0.0025(10)
C12 0.0230(11) 0.0260(12) 0.0245(12) -0.0003(10) -0.0013(10) 0.0034(10)
C13 0.0214(12) 0.0257(12) 0.0195(11) -0.0022(10) -0.0021(10) -0.0008(9)
C14 0.0232(11) 0.0197(11) 0.0292(12) -0.0024(10) -0.0015(10) 0.0002(10)
C15 0.0236(12) 0.0268(12) 0.0271(13) -0.0033(10) -0.0026(10) 0.0058(11)
C16 0.0253(12) 0.0279(13) 0.0245(12) -0.0060(11) 0.0006(10) -0.0014(10)
O13 0.0355(10) 0.0274(9) 0.0219(9) 0.0075(8) -0.0003(7) 0.0005(7)
C23 0.0422(15) 0.0347(14) 0.0232(12) 0.0090(13) 0.0020(12) 0.0018(11)
O14 0.0334(10) 0.0236(9) 0.0328(9) 0.0044(8) -0.0072(8) -0.0024(8)
C24 0.0308(13) 0.0341(14) 0.0350(14) 0.0086(12) -0.0009(12) 0.0037(12)
O15 0.0490(12) 0.0285(8) 0.0275(9) 0.0009(9) -0.0056(9) 0.0048(7)
C25 0.0439(16) 0.0391(14) 0.0285(14) 0.0004(14) -0.0068(12) 0.0074(12)

loop_
_atom_type_symbol
_atom_type_description
_atom_type_scat_dispersion_real
_atom_type_scat_dispersion_imag
_atom_type_scat_source
C C 0.0033 0.0016 'International Tables Vol C Tables 4.2.6.8 and 6.1.1.4'
H H 0.0000 0.0000 'International Tables Vol C Tables 4.2.6.8 and 6.1.1.4'
N N 0.0061 0.0033 'International Tables Vol C Tables 4.2.6.8 and 6.1.1.4'
O O 0.0106 0.0060 'International Tables Vol C Tables 4.2.6.8 and 6.1.1.4'

loop_
_geom_angle_atom_site_label_1
_geom_angle_atom_site_label_2
_geom_angle_atom_site_label_3
_geom_angle
_geom_angle_publ_flag
C2 C1 N1 122.7(2) ?
C2 C1 C9 118.7(2) ?
N1 C1 C9 118.5(2) ?
C1 C2 C3 121.1(2) ?
C1 C2 H2 119.4 ?
C3 C2 H2 119.4 ?
C4 C3 C2 121.4(2) ?
C4 C3 H3 119.3 ?
C2 C3 H3 119.3 ?
C3 C4 C10 119.7(2) ?
C3 C4 H4 120.1 ?
C10 C4 H4 120.1 ?
C6 C5 C10 121.1(2) ?
C6 C5 H5 119.4 ?
C10 C5 H5 119.4 ?
C5 C6 C7 120.2(2) ?
C5 C6 H6 119.9 ?
C7 C6 H6 119.9 ?
C8 C7 C6 119.9(2) ?
C8 C7 H7 120.0 ?
C6 C7 H7 120.0 ?
C7 C8 C9 121.7(2) ?
C7 C8 H8 119.1 ?
C9 C8 H8 119.1 ?
C8 C9 C10 118.2(2) ?
C8 C9 C1 122.5(2) ?
C10 C9 C1 119.3(2) ?
C4 C10 C5 121.5(2) ?
C4 C10 C9 119.8(2) ?
C5 C10 C9 118.8(2) ?
C1 N1 C17 122.3(2) y
C1 N1 H1 120.6 ?
C17 N1 H1 113.7 ?
N1 C17 C11 116.8(2) y
N1 C17 H17A 108.1 ?
C11 C17 H17A 108.1 ?
N1 C17 H17B 108.1 ?
C11 C17 H17B 108.1 ?
H17A C17 H17B 107.3 ?
C12 C11 C16 120.3(2) ?
C12 C11 C17 120.6(2) ?
C16 C11 C17 119.1(2) ?
C13 C12 C11 119.4(2) ?
C13 C12 H12 120.3 ?
C11 C12 H12 120.3 ?
O13 C13 C12 124.2(2) y
O13 C13 C14 115.0(2) y
C12 C13 C14 120.8(2) ?
O14 C14 C13 117.6(2) y
O14 C14 C15 122.8(2) y
C15 C14 C13 119.6(2) ?
O15 C15 C14 116.2(2) y
O15 C15 C16 123.9(2) y
C14 C15 C16 119.9(2) ?
C11 C16 C15 120.1(2) ?
C11 C16 H16 120.0 ?
C15 C16 H16 120.0 ?
C13 O13 C23 116.94(19) ?
O13 C23 H23A 109.5 ?
O13 C23 H23B 109.5 ?
H23A C23 H23B 109.5 ?
O13 C23 H23C 109.5 ?
H23A C23 H23C 109.5 ?
H23B C23 H23C 109.5 ?
C14 O14 C24 116.0(2) ?
O14 C24 H24A 109.5 ?
O14 C24 H24B 109.5 ?
H24A C24 H24B 109.5 ?
O14 C24 H24C 109.5 ?
H24A C24 H24C 109.5 ?
H24B C24 H24C 109.5 ?
C15 O15 C25 117.7(2) ?
O15 C25 H25A 109.5 ?
O15 C25 H25B 109.5 ?
H25A C25 H25B 109.5 ?
O15 C25 H25C 109.5 ?
H25A C25 H25C 109.5 ?
H25B C25 H25C 109.5 ?

loop_
_geom_bond_atom_site_label_1
_geom_bond_atom_site_label_2
_geom_bond_distance
_geom_bond_publ_flag
C1 C2 1.378(3) ?
C1 N1 1.386(3) ?
C1 C9 1.440(3) ?
C2 C3 1.411(4) ?
C2 H2 0.9500 ?
C3 C4 1.364(4) ?
C3 H3 0.9500 ?
C4 C10 1.417(4) ?
C4 H4 0.9500 ?
C5 C6 1.369(4) ?
C5 C10 1.420(4) ?
C5 H5 0.9500 ?
C6 C7 1.408(4) ?
C6 H6 0.9500 ?
C7 C8 1.365(4) ?
C7 H7 0.9500 ?
C8 C9 1.419(3) ?
C8 H8 0.9500 ?
C9 C10 1.425(3) ?
N1 C17 1.443(3) y
N1 H1 0.9698 ?
C17 C11 1.520(3) ?
C17 H17A 0.9900 ?
C17 H17B 0.9900 ?
C11 C12 1.392(3) ?
C11 C16 1.392(3) ?
C12 C13 1.392(3) ?
C12 H12 0.9500 ?
C13 O13 1.371(3) ?
C13 C14 1.393(3) ?
C14 O14 1.385(3) ?
C14 C15 1.392(4) ?
C15 O15 1.369(3) ?
C15 C16 1.396(4) ?
C16 H16 0.9500 ?
O13 C23 1.434(3) ?
C23 H23A 0.9800 ?
C23 H23B 0.9800 ?
C23 H23C 0.9800 ?
O14 C24 1.437(3) ?
C24 H24A 0.9800 ?
C24 H24B 0.9800 ?
C24 H24C 0.9800 ?
O15 C25 1.421(3) ?
C25 H25A 0.9800 ?
C25 H25B 0.9800 ?
C25 H25C 0.9800 ?

loop_
_geom_hbond_atom_site_label_D
_geom_hbond_atom_site_label_H
_geom_hbond_atom_site_label_A
_geom_hbond_site_symmetry_A
_geom_hbond_distance_DH
_geom_hbond_distance_HA
_geom_hbond_distance_DA
_geom_hbond_angle_DHA
_geom_hbond_publ_flag
N1 H1 O13 4_655 0.97 2.07 3.016(3) 163 y
C12 H12 O14 4_655 0.95 2.59 3.535(3) 176 y
C4 H4 Cg1 1_455 0.95 2.69 3.632(3) 173 y
C7 H7 Cg2 4_555 0.95 2.86 3.677(3) 145 y

loop_
_geom_torsion_atom_site_label_1
_geom_torsion_atom_site_label_2
_geom_torsion_atom_site_label_3
_geom_torsion_atom_site_label_4
_geom_torsion
_geom_torsion_publ_flag
N1 C1 C2 C3 178.1(2) ?
C9 C1 C2 C3 1.3(4) ?
C1 C2 C3 C4 -0.4(4) ?
C2 C3 C4 C10 0.1(4) ?
C10 C5 C6 C7 -0.8(4) ?
C5 C6 C7 C8 1.1(4) ?
C6 C7 C8 C9 -0.2(4) ?
C7 C8 C9 C10 -1.0(4) ?
C7 C8 C9 C1 180.0(2) ?
C2 C1 C9 C8 177.0(2) ?
N1 C1 C9 C8 0.1(3) ?
C2 C1 C9 C10 -2.0(3) ?
N1 C1 C9 C10 -179.0(2) ?
C3 C4 C10 C5 -179.4(2) ?
C3 C4 C10 C9 -0.9(3) ?
C6 C5 C10 C4 178.1(2) ?
C6 C5 C10 C9 -0.4(4) ?
C8 C9 C10 C4 -177.3(2) ?
C1 C9 C10 C4 1.8(3) ?
C8 C9 C10 C5 1.3(3) ?
C1 C9 C10 C5 -179.6(2) ?
C2 C1 N1 C17 -5.3(4) y
C9 C1 N1 C17 171.5(2) ?
C1 N1 C17 C11 73.6(3) y
N1 C17 C11 C12 33.4(3) y
N1 C17 C11 C16 -149.0(2) ?
C16 C11 C12 C13 -0.2(4) ?
C17 C11 C12 C13 177.3(2) ?
C11 C12 C13 O13 -179.1(2) ?
C11 C12 C13 C14 0.3(4) ?
O13 C13 C14 O14 -2.0(3) ?
C12 C13 C14 O14 178.6(2) ?
O13 C13 C14 C15 179.9(2) ?
C12 C13 C14 C15 0.5(4) ?
O14 C14 C15 O15 -0.3(4) ?
C13 C14 C15 O15 177.7(2) ?
O14 C14 C15 C16 -179.2(2) ?
C13 C14 C15 C16 -1.2(4) ?
C12 C11 C16 C15 -0.5(4) ?
C17 C11 C16 C15 -178.1(2) ?
O15 C15 C16 C11 -177.5(2) ?
C14 C15 C16 C11 1.3(4) ?
C12 C13 O13 C23 10.2(3) y
C14 C13 O13 C23 -169.2(2) ?
C15 C14 O14 C24 -55.7(3) ?
C13 C14 O14 C24 126.2(2) y
C14 C15 O15 C25 154.8(2) ?
C16 C15 O15 C25 -26.3(4) y
